data_1505133
loop_
_publ_author_name
'Sakakibara, Ken'
'Nakano, Koji'
'Nozaki, Kyoko'

_publ_section_title
;
 Regioregular Polymerization of Fluorine-Containing Epoxides
;
_journal_issue 17
_journal_name_full Macromolecules
_journal_page_first 6136
_journal_paper_doi 10.1021/ma070428j
_journal_volume 40
_journal_year 2007
_chemical_absolute_configuration unk
_chemical_formula_sum 'C16 H10 F5 I O4'
_chemical_formula_weight 488.14
_chemical_name_systematic
; 
 ? 
;
_space_group_IT_number 4
_symmetry_cell_setting monoclinic
_symmetry_space_group_name_Hall 'P 2yb'
_symmetry_space_group_name_H-M 'P 1 21 1'
_atom_sites_solution_hydrogens geom
_atom_sites_solution_primary direct
_atom_sites_solution_secondary difmap
_audit_creation_method SHELXL-97
_cell_angle_alpha 90.000(6)
_cell_angle_beta 96.930(7)
_cell_angle_gamma 90.000(6)
_cell_formula_units_Z 2
_cell_length_a 5.320(8)
_cell_length_b 8.240(12)
_cell_length_c 18.92(3)
_cell_measurement_reflns_used 2402
_cell_measurement_temperature 103.1500
_cell_measurement_theta_max 27.4835
_cell_measurement_theta_min 3.2542
_cell_volume 823(2)
_computing_cell_refinement 'RIGAKU CrystalClear'
_computing_data_collection 'RIGAKU CrystalClear'
_computing_data_reduction 'RIGAKU CrystalClear'
_computing_molecular_graphics ORTEP-III
_computing_structure_refinement 'SHELXL-97 (Sheldrick, 1997)'
_computing_structure_solution SIR-97
_diffrn_ambient_temperature 103(2)
_diffrn_detector_area_resol_mean 7.31
_diffrn_measured_fraction_theta_full 0.962
_diffrn_measured_fraction_theta_max 0.962
_diffrn_measurement_device_type 'RIGAKU/MSC Meacury CCD'
_diffrn_measurement_method 'omega scans'
_diffrn_radiation_monochromator graphite
_diffrn_radiation_source 'fine-focus sealed tube'
_diffrn_radiation_type MoK\a
_diffrn_radiation_wavelength 0.71070
_diffrn_reflns_av_R_equivalents 0.0447
_diffrn_reflns_av_sigmaI/netI 0.0547
_diffrn_reflns_limit_h_max 5
_diffrn_reflns_limit_h_min -6
_diffrn_reflns_limit_k_max 9
_diffrn_reflns_limit_k_min -8
_diffrn_reflns_limit_l_max 22
_diffrn_reflns_limit_l_min -22
_diffrn_reflns_number 4681
_diffrn_reflns_theta_full 25.00
_diffrn_reflns_theta_max 25.00
_diffrn_reflns_theta_min 3.25
_exptl_absorpt_coefficient_mu 2.018
_exptl_absorpt_correction_T_max 0.8236
_exptl_absorpt_correction_T_min 0.3772
_exptl_absorpt_correction_type multi-scan
_exptl_crystal_colour Colorless
_exptl_crystal_density_diffrn 1.969
_exptl_crystal_density_method 'not measured'
_exptl_crystal_description Platelet
_exptl_crystal_F_000 472
_exptl_crystal_size_max 0.60
_exptl_crystal_size_mid 0.35
_exptl_crystal_size_min 0.10
_refine_diff_density_max 1.594
_refine_diff_density_min -1.497
_refine_diff_density_rms 0.159
_refine_ls_abs_structure_details 'Flack H D (1983), Acta Cryst. A39, 876-881'
_refine_ls_abs_structure_Flack -0.02(5)
_refine_ls_extinction_method none
_refine_ls_goodness_of_fit_ref 1.066
_refine_ls_hydrogen_treatment constr
_refine_ls_matrix_type full
_refine_ls_number_parameters 235
_refine_ls_number_reflns 2579
_refine_ls_number_restraints 1
_refine_ls_restrained_S_all 1.065
_refine_ls_R_factor_all 0.0590
_refine_ls_R_factor_gt 0.0553
_refine_ls_shift/su_max 0.001
_refine_ls_shift/su_mean 0.000
_refine_ls_structure_factor_coef Fsqd
_refine_ls_weighting_details 'calc w=1/[\s^2^(Fo^2^)+(0.1051P)^2^+0.3873P] where P=(Fo^2^+2Fc^2^)/3'
_refine_ls_weighting_scheme calc
_refine_ls_wR_factor_gt 0.1491
_refine_ls_wR_factor_ref 0.1528
_reflns_number_gt 2359
_reflns_number_total 2579
_reflns_threshold_expression >2sigma(I)
_cod_data_source_file ma070428jrom20070217_032642.cif
_cod_data_source_block ks6z23b
_cod_depositor_comments
;
The following automatic conversions were performed:
'_atom_site_symetry_multiplicity' tag replaced with
'_atom_site_symmetry_multiplicity'.

Automatic conversion script
Id: cif_correct_tags 1440 2010-10-19 06:21:57Z saulius 

The following automatic conversions were performed:

'_symmetry_cell_setting' value 'Monoclinic' changed to 'monoclinic'
according to /home/saulius/struct/CIF-dictionaries/cif_core.dic
dictionary named 'cif_core.dic' version 2.4.1 from
2010-06-29.

'_exptl_absorpt_correction_type' value 'Multi-scan'
changed to 'multi-scan' according to
/home/saulius/struct/CIF-dictionaries/cif_core.dic dictionary named
'cif_core.dic' version 2.4.1 from 2010-06-29.

Automatic conversion script
Id: cif_fix_values 1715 2011-07-08 13:25:40Z adriana 
;
_cod_original_sg_symbol_H-M P21
_cod_database_code 1505133

loop_
_symmetry_equiv_pos_as_xyz
'x, y, z'
'-x, y+1/2, -z'

loop_
_atom_site_label
_atom_site_type_symbol
_atom_site_fract_x
_atom_site_fract_y
_atom_site_fract_z
_atom_site_U_iso_or_equiv
_atom_site_adp_type
_atom_site_occupancy
_atom_site_symmetry_multiplicity
_atom_site_calc_flag
_atom_site_refinement_flags
C1 C 1.0581(15) 0.8276(11) 1.0583(4) 0.0225(18) Uani 1 1 d .
H1 H 1.1711 0.7444 1.0414 0.027 Uiso 1 1 calc R
H2 H 1.1159 0.9361 1.0446 0.027 Uiso 1 1 calc R
C2 C 0.7832(17) 0.7983(12) 1.0267(5) 0.021(2) Uani 1 1 d .
H3 H 0.6718 0.8715 1.0514 0.025 Uiso 1 1 calc R
C3 C 0.7473(17) 0.8391(13) 0.9480(4) 0.030(2) Uani 1 1 d .
H4 H 0.5679 0.8237 0.9282 0.036 Uiso 1 1 calc R
H5 H 0.7940 0.9537 0.9407 0.036 Uiso 1 1 calc R
O1 O 1.0581(10) 0.8171(8) 1.1345(3) 0.0233(13) Uani 1 1 d .
C4 C 1.2420(12) 0.7336(16) 1.1731(4) 0.0195(15) Uani 1 1 d .
O2 O 1.4157(12) 0.6686(8) 1.1478(3) 0.0313(16) Uani 1 1 d .
C5 C 1.2178(12) 0.7307(18) 1.2504(4) 0.0202(15) Uani 1 1 d .
C6 C 1.3989(15) 0.6492(12) 1.2957(5) 0.0250(19) Uani 1 1 d .
H6 H 1.5318 0.5944 1.2762 0.030 Uiso 1 1 calc R
C7 C 1.3925(16) 0.6450(12) 1.3666(4) 0.0251(18) Uani 1 1 d .
H7 H 1.5174 0.5873 1.3968 0.030 Uiso 1 1 calc R
C8 C 1.1930(13) 0.7294(16) 1.3952(4) 0.0204(14) Uani 1 1 d .
C9 C 1.0127(15) 0.8109(11) 1.3492(4) 0.0217(17) Uani 1 1 d .
H8 H 0.8797 0.8666 1.3683 0.026 Uiso 1 1 calc R
C10 C 1.0214(15) 0.8132(11) 1.2781(4) 0.0214(17) Uani 1 1 d .
H9 H 0.8964 0.8697 1.2474 0.026 Uiso 1 1 calc R
I1 I 1.17293(10) 0.72146(14) 1.50344(3) 0.0434(3) Uani 1 1 d .
O3 O 0.7113(14) 0.6391(10) 1.0372(4) 0.0311(17) Uani 1 1 d .
O4 O 0.9077(9) 0.7324(12) 0.9126(2) 0.0231(11) Uani 1 1 d .
C11 C 0.8568(13) 0.7349(16) 0.8405(4) 0.0191(15) Uani 1 1 d .
C12 C 0.6537(15) 0.6530(11) 0.8045(5) 0.0213(17) Uani 1 1 d .
C13 C 0.6105(15) 0.6496(12) 0.7320(5) 0.0240(18) Uani 1 1 d .
C14 C 0.7723(12) 0.7220(19) 0.6919(4) 0.0214(14) Uani 1 1 d .
C15 C 0.9773(14) 0.8106(11) 0.7263(4) 0.0195(17) Uani 1 1 d .
C16 C 1.0161(14) 0.8132(11) 0.7976(5) 0.0222(17) Uani 1 1 d .
F1 F 0.4935(10) 0.5718(7) 0.8417(3) 0.0308(12) Uani 1 1 d .
F2 F 0.4127(9) 0.5662(7) 0.6988(3) 0.0331(12) Uani 1 1 d .
F3 F 0.7353(8) 0.7229(12) 0.6215(2) 0.0323(10) Uani 1 1 d .
F4 F 1.1362(9) 0.8876(7) 0.6878(3) 0.0305(12) Uani 1 1 d .
F5 F 1.2156(9) 0.8990(7) 0.8305(3) 0.0292(11) Uani 1 1 d .

loop_
_atom_site_aniso_label
_atom_site_aniso_U_11
_atom_site_aniso_U_22
_atom_site_aniso_U_33
_atom_site_aniso_U_23
_atom_site_aniso_U_13
_atom_site_aniso_U_12
C1 0.023(4) 0.031(5) 0.014(4) -0.003(3) 0.005(3) -0.003(4)
C2 0.024(4) 0.017(4) 0.023(5) 0.004(4) 0.004(4) -0.005(4)
C3 0.032(5) 0.046(6) 0.012(4) 0.001(4) 0.000(3) 0.006(4)
O1 0.020(3) 0.036(4) 0.013(3) -0.001(2) 0.001(2) 0.002(3)
C4 0.019(3) 0.022(4) 0.019(3) 0.004(5) 0.006(3) -0.001(5)
O2 0.033(3) 0.039(4) 0.024(3) 0.002(2) 0.012(3) 0.009(3)
C5 0.014(3) 0.027(4) 0.020(3) 0.009(5) 0.002(2) -0.002(5)
C6 0.017(4) 0.031(5) 0.027(5) -0.004(4) 0.003(3) 0.004(4)
C7 0.021(4) 0.035(5) 0.019(4) 0.009(4) 0.000(3) 0.000(4)
C8 0.024(3) 0.022(4) 0.015(3) -0.004(5) 0.001(2) -0.001(5)
C9 0.017(4) 0.030(5) 0.018(4) 0.001(3) 0.004(3) 0.007(4)
C10 0.019(4) 0.030(5) 0.015(4) 0.004(3) 0.000(3) 0.004(4)
I1 0.0500(4) 0.0588(5) 0.0219(3) 0.0038(4) 0.0057(2) 0.0034(4)
O3 0.037(4) 0.040(4) 0.019(3) -0.006(3) 0.012(3) -0.008(3)
O4 0.027(2) 0.027(3) 0.016(2) 0.003(3) 0.0034(18) 0.005(4)
C11 0.022(3) 0.021(4) 0.015(3) 0.002(5) 0.006(2) 0.003(5)
C12 0.017(4) 0.023(4) 0.026(4) 0.002(3) 0.010(3) -0.002(3)
C13 0.015(4) 0.030(5) 0.027(5) -0.010(4) 0.003(3) -0.002(3)
C14 0.018(3) 0.026(4) 0.020(3) 0.005(5) 0.001(2) -0.006(5)
C15 0.013(3) 0.025(5) 0.021(4) 0.003(3) 0.007(3) 0.000(3)
C16 0.010(3) 0.020(5) 0.037(5) -0.002(4) 0.003(3) 0.001(3)
F1 0.030(3) 0.037(3) 0.029(3) 0.004(2) 0.015(2) -0.008(2)
F2 0.022(2) 0.044(3) 0.033(3) -0.009(2) 0.001(2) -0.016(2)
F3 0.031(2) 0.048(3) 0.018(2) -0.008(4) 0.0024(16) -0.004(4)
F4 0.024(2) 0.036(3) 0.033(3) 0.001(2) 0.011(2) -0.011(2)
F5 0.025(2) 0.036(3) 0.025(3) -0.003(2) -0.0048(19) -0.011(2)

loop_
_atom_type_symbol
_atom_type_description
_atom_type_scat_dispersion_real
_atom_type_scat_dispersion_imag
_atom_type_scat_source
C C 0.0033 0.0016 'International Tables Vol C Tables 4.2.6.8 and 6.1.1.4'
H H 0.0000 0.0000 'International Tables Vol C Tables 4.2.6.8 and 6.1.1.4'
O O 0.0106 0.0060 'International Tables Vol C Tables 4.2.6.8 and 6.1.1.4'
F F 0.0171 0.0103 'International Tables Vol C Tables 4.2.6.8 and 6.1.1.4'
I I -0.4742 1.8119 'International Tables Vol C Tables 4.2.6.8 and 6.1.1.4'

loop_
_geom_angle_atom_site_label_1
_geom_angle_atom_site_label_2
_geom_angle_atom_site_label_3
_geom_angle
O1 C1 C2 105.4(7)
O3 C2 C3 110.3(9)
O3 C2 C1 111.1(9)
C3 C2 C1 110.5(7)
O4 C3 C2 107.9(7)
C4 O1 C1 119.2(6)
O2 C4 O1 123.4(7)
O2 C4 C5 122.9(8)
O1 C4 C5 113.7(8)
C6 C5 C10 119.9(7)
C6 C5 C4 118.8(8)
C10 C5 C4 121.2(8)
C7 C6 C5 122.1(8)
C6 C7 C8 118.3(8)
C9 C8 C7 119.2(7)
C9 C8 I1 121.5(6)
C7 C8 I1 119.3(6)
C10 C9 C8 121.7(7)
C9 C10 C5 118.8(7)
C11 O4 C3 113.5(7)
O4 C11 C12 122.5(8)
O4 C11 C16 121.8(8)
C12 C11 C16 115.5(7)
F1 C12 C13 118.4(7)
F1 C12 C11 119.3(8)
C13 C12 C11 122.2(7)
F2 C13 C14 118.6(8)
F2 C13 C12 120.4(8)
C14 C13 C12 120.9(7)
F3 C14 C13 122.6(8)
F3 C14 C15 118.4(8)
C13 C14 C15 118.8(7)
F4 C15 C16 120.6(7)
F4 C15 C14 120.0(7)
C16 C15 C14 119.4(7)
C15 C16 F5 119.0(7)
C15 C16 C11 123.1(7)
F5 C16 C11 117.9(8)

loop_
_geom_bond_atom_site_label_1
_geom_bond_atom_site_label_2
_geom_bond_distance
C1 O1 1.443(10)
C1 C2 1.531(12)
C2 O3 1.387(11)
C2 C3 1.516(13)
C3 O4 1.444(12)
O1 C4 1.339(11)
C4 O2 1.216(11)
C4 C5 1.482(9)
C5 C6 1.384(12)
C5 C10 1.400(13)
C6 C7 1.346(12)
C7 C8 1.429(13)
C8 C9 1.387(12)
C8 I1 2.064(7)
C9 C10 1.353(11)
O4 C11 1.358(9)
C11 C12 1.382(12)
C11 C16 1.400(12)
C12 F1 1.347(10)
C12 C13 1.362(12)
C13 F2 1.347(10)
C13 C14 1.352(13)
C14 F3 1.324(8)
C14 C15 1.405(13)
C15 F4 1.340(9)
C15 C16 1.341(12)
C16 F5 1.362(10)

loop_
_cod_related_entry_id
_cod_related_entry_code
_cod_related_entry_database
1 30651561 ChemSpider
